data_7043089
loop_
_publ_author_name
'Huang, Xing-Cai'
'Zhao, Xin-Hua'
'Shao, Dong'
'Wang, Xin-Yi'

_publ_section_title
;
 Syntheses, structures, and magnetic properties of a family of end-on
 azido-bridged CuII--LnIII complexes
;
_journal_name_full 'Dalton Trans.'
_journal_paper_doi 10.1039/C7DT01167A
_journal_year 2017
_chemical_formula_sum 'C44 H56 Cu2 N22 O10 Yb2'
_chemical_formula_weight 1526.27
_chemical_name_common CuYbvaldmpnN3
_chemical_name_systematic ?
_space_group_IT_number 2
_symmetry_cell_setting triclinic
_symmetry_space_group_name_Hall '-P 1'
_symmetry_space_group_name_H-M 'P -1'
_atom_sites_solution_hydrogens geom
_atom_sites_solution_primary direct
_atom_sites_solution_secondary difmap
_audit_creation_method SHELXL-97
_audit_update_record
;
2017-04-26 deposited with the CCDC.
2017-05-05 downloaded from the CCDC.
;
_cell_angle_alpha 100.436(6)
_cell_angle_beta 91.137(6)
_cell_angle_gamma 100.644(6)
_cell_formula_units_Z 1
_cell_length_a 9.986(4)
_cell_length_b 10.816(4)
_cell_length_c 13.393(5)
_cell_measurement_reflns_used 4283
_cell_measurement_temperature 293(2)
_cell_measurement_theta_max 26.79
_cell_measurement_theta_min 2.52
_cell_volume 1396.0(9)
_computing_cell_refinement 'Bruker SAINT'
_computing_data_collection 'Bruker Apex II'
_computing_data_reduction 'Bruker SAINT'
_computing_molecular_graphics Diamond
_computing_publication_material 'SHELXL-97 (Sheldrick, 2008)'
_computing_structure_refinement 'SHELXL-97 (Sheldrick, 2008)'
_computing_structure_solution 'SHELXS-97 (Sheldrick, 2008)'
_diffrn_ambient_temperature 293(2)
_diffrn_measured_fraction_theta_full 0.991
_diffrn_measured_fraction_theta_max 0.991
_diffrn_measurement_device_type 'Bruker APEX II'
_diffrn_measurement_method 'phi and omega scans'
_diffrn_radiation_monochromator graphite
_diffrn_radiation_source 'fine-focus sealed tube'
_diffrn_radiation_type MoK\a
_diffrn_radiation_wavelength 0.71073
_diffrn_reflns_av_R_equivalents 0.0191
_diffrn_reflns_av_unetI/netI 0.0363
_diffrn_reflns_limit_h_max 12
_diffrn_reflns_limit_h_min -12
_diffrn_reflns_limit_k_max 12
_diffrn_reflns_limit_k_min -13
_diffrn_reflns_limit_l_max 14
_diffrn_reflns_limit_l_min -17
_diffrn_reflns_number 9079
_diffrn_reflns_theta_full 27.00
_diffrn_reflns_theta_max 27.00
_diffrn_reflns_theta_min 1.55
_exptl_absorpt_coefficient_mu 4.145
_exptl_absorpt_correction_T_max 0.7327
_exptl_absorpt_correction_T_min 0.3248
_exptl_absorpt_correction_type multi-scan
_exptl_absorpt_process_details 'SADABS: Bruker, 2000'
_exptl_crystal_colour 'dark green'
_exptl_crystal_density_diffrn 1.816
_exptl_crystal_density_method 'not measured'
_exptl_crystal_description plate
_exptl_crystal_F_000 752
_exptl_crystal_size_max 0.35
_exptl_crystal_size_mid 0.20
_exptl_crystal_size_min 0.08
_refine_diff_density_max 1.074
_refine_diff_density_min -0.984
_refine_diff_density_rms 0.115
_refine_ls_extinction_method none
_refine_ls_goodness_of_fit_ref 1.040
_refine_ls_hydrogen_treatment constr
_refine_ls_matrix_type full
_refine_ls_number_parameters 384
_refine_ls_number_reflns 6031
_refine_ls_number_restraints 69
_refine_ls_restrained_S_all 1.044
_refine_ls_R_factor_all 0.0383
_refine_ls_R_factor_gt 0.0323
_refine_ls_shift/su_max 0.002
_refine_ls_shift/su_mean 0.000
_refine_ls_structure_factor_coef Fsqd
_refine_ls_weighting_details 'calc w=1/[\s^2^(Fo^2^)+(0.0552P)^2^+0.0000P] where P=(Fo^2^+2Fc^2^)/3'
_refine_ls_weighting_scheme calc
_refine_ls_wR_factor_gt 0.0859
_refine_ls_wR_factor_ref 0.0888
_reflns_number_gt 5328
_reflns_number_total 6031
_reflns_threshold_expression >2sigma(I)
_cod_data_source_file c7dt01167a2.cif
_cod_data_source_block CuYbvaldmpnN3
_cod_depositor_comments
;
 Marking attached hydrogen atoms.

 Antanas Vaitkus,
 2017-07-11

The following automatic conversions were performed:

'_symmetry_cell_setting' value 'Triclinic' changed to 'triclinic'
according to
/home/data/users/saulius/crontab/automatic-downloads/rss-feeds/RSC/lib/dictionaries/cif_core.dic
dictionary named 'cif_core.dic' version 2.4.2 from 2011-04-26.

'_exptl_absorpt_correction_type' value 'Multi-Scan' changed to
'multi-scan' according to
/home/data/users/saulius/crontab/automatic-downloads/rss-feeds/RSC/lib/dictionaries/cif_core.dic
dictionary named 'cif_core.dic' version 2.4.2 from 2011-04-26.

Automatic conversion script
Id: cif_fix_values 4973 2017-02-22 13:04:09Z antanas 
;
_cod_original_cell_volume 1395.9(10)
_cod_original_sg_symbol_H-M P-1
_cod_database_code 7043089

loop_
_symmetry_equiv_pos_as_xyz
'x, y, z'
'-x, -y, -z'

loop_
_atom_site_label
_atom_site_type_symbol
_atom_site_fract_x
_atom_site_fract_y
_atom_site_fract_z
_atom_site_U_iso_or_equiv
_atom_site_adp_type
_atom_site_occupancy
_atom_site_symmetry_multiplicity
_atom_site_calc_flag
_atom_site_refinement_flags
_atom_site_disorder_assembly
_atom_site_disorder_group
_atom_site_attached_hydrogens
Yb1 Yb -0.060463(17) 0.559793(16) 0.136714(13) 0.03673(8) Uani 1 1 d . . . 0
Cu1 Cu 0.19343(5) 0.82591(5) 0.20514(4) 0.04317(14) Uani 1 1 d . . . 0
C1 C -0.0774(4) 0.8520(4) 0.1245(3) 0.0407(9) Uani 1 1 d . . . 0
C2 C -0.2174(4) 0.7988(5) 0.1032(3) 0.0439(10) Uani 1 1 d . . . 0
C3 C -0.3083(5) 0.8718(5) 0.0789(4) 0.0543(12) Uani 1 1 d . . . 0
H3 H -0.3996 0.8342 0.0633 0.065 Uiso 1 1 calc R . . 0
C4 C -0.2643(6) 1.0011(5) 0.0775(4) 0.0609(14) Uani 1 1 d . . . 0
H4 H -0.3259 1.0502 0.0613 0.073 Uiso 1 1 calc R . . 0
C5 C -0.1273(6) 1.0567(5) 0.1006(4) 0.0573(13) Uani 1 1 d . . . 0
H5 H -0.0978 1.1432 0.0996 0.069 Uiso 1 1 calc R . . 0
C6 C -0.0334(5) 0.9839(5) 0.1253(4) 0.0479(11) Uani 1 1 d . . . 0
C7 C 0.1067(6) 1.0483(5) 0.1479(4) 0.0554(12) Uani 1 1 d . . . 0
H7 H 0.1265 1.1331 0.1396 0.067 Uiso 1 1 calc R . . 0
C8 C 0.3434(6) 1.0887(6) 0.1883(5) 0.0675(15) Uani 1 1 d . . . 0
H8A H 0.3305 1.1742 0.1834 0.081 Uiso 1 1 calc R . . 0
H8B H 0.3963 1.0597 0.1318 0.081 Uiso 1 1 calc R . . 0
C9 C 0.4238(5) 1.0956(5) 0.2862(4) 0.0563(13) Uani 1 1 d . . . 0
C10 C 0.5513(6) 1.2036(6) 0.2901(5) 0.0797(19) Uani 1 1 d . . . 0
H10A H 0.5226 1.2833 0.2891 0.120 Uiso 1 1 calc R . . 0
H10B H 0.6039 1.1834 0.2322 0.120 Uiso 1 1 calc R . . 0
H10C H 0.6061 1.2106 0.3513 0.120 Uiso 1 1 calc R . . 0
C11 C 0.3442(8) 1.1287(7) 0.3795(6) 0.095(3) Uani 1 1 d . . . 0
H11A H 0.3971 1.1259 0.4394 0.143 Uiso 1 1 calc R . . 0
H11B H 0.2599 1.0680 0.3747 0.143 Uiso 1 1 calc R . . 0
H11C H 0.3251 1.2132 0.3833 0.143 Uiso 1 1 calc R . . 0
C12 C 0.4737(5) 0.9719(6) 0.2861(5) 0.0665(15) Uani 1 1 d . . . 0
H12A H 0.5235 0.9539 0.2254 0.080 Uiso 1 1 calc R . . 0
H12B H 0.5374 0.9843 0.3442 0.080 Uiso 1 1 calc R . . 0
C13 C 0.3964(5) 0.7820(5) 0.3446(4) 0.0544(12) Uani 1 1 d . . . 0
H13 H 0.4808 0.8070 0.3804 0.065 Uiso 1 1 calc R . . 0
C14 C 0.3165(5) 0.6607(5) 0.3592(4) 0.0518(11) Uani 1 1 d . . . 0
C15 C 0.3624(6) 0.6032(6) 0.4366(4) 0.0676(15) Uani 1 1 d . . . 0
H15 H 0.4438 0.6420 0.4736 0.081 Uiso 1 1 calc R . . 0
C16 C 0.2901(7) 0.4919(6) 0.4585(5) 0.0781(18) Uani 1 1 d . . . 0
H16 H 0.3213 0.4559 0.5104 0.094 Uiso 1 1 calc R . . 0
C17 C 0.1685(6) 0.4332(6) 0.4017(4) 0.0640(14) Uani 1 1 d . . . 0
H17 H 0.1177 0.3584 0.4167 0.077 Uiso 1 1 calc R . . 0
C18 C 0.1236(5) 0.4850(5) 0.3242(4) 0.0478(10) Uani 1 1 d . . . 0
C19 C 0.1938(4) 0.6001(4) 0.3018(3) 0.0435(10) Uani 1 1 d . . . 0
C20 C -0.3976(5) 0.6205(6) 0.1182(5) 0.0697(16) Uani 1 1 d . . . 0
H20A H -0.4315 0.6745 0.1729 0.105 Uiso 1 1 calc R . . 0
H20B H -0.4089 0.5351 0.1318 0.105 Uiso 1 1 calc R . . 0
H20C H -0.4475 0.6192 0.0559 0.105 Uiso 1 1 calc R . . 0
C21 C -0.0905(6) 0.3386(6) 0.3016(5) 0.0718(17) Uani 1 1 d . . . 0
H21A H -0.0546 0.2626 0.3039 0.108 Uiso 1 1 calc R . . 0
H21B H -0.1731 0.3168 0.2590 0.108 Uiso 1 1 calc R . . 0
H21C H -0.1096 0.3764 0.3691 0.108 Uiso 1 1 calc R . . 0
C22 C 0.188(2) 0.930(2) 0.5791(18) 0.160(7) Uani 0.540(12) 1 d PDU A 1 3
C22' C 0.096(3) 0.858(4) 0.4804(13) 0.122(6) Uani 0.460(12) 1 d PDU A 2 3
N1 N 0.2085(4) 1.0029(4) 0.1784(3) 0.0514(10) Uani 1 1 d . . . 0
N2 N 0.3668(4) 0.8590(4) 0.2894(3) 0.0482(9) Uani 1 1 d . . . 0
N3 N -0.1544(5) 0.6145(5) 0.2939(4) 0.0693(13) Uani 1 1 d . . . 0
N4 N -0.2112(6) 0.6898(6) 0.3339(4) 0.0807(16) Uani 1 1 d . . . 0
N5 N -0.2662(11) 0.7653(11) 0.3732(6) 0.179(5) Uani 1 1 d . . . 0
N6 N 0.0831(4) 0.4441(4) 0.0414(3) 0.0486(9) Uani 1 1 d U . . 0
N7 N 0.1905(6) 0.4166(5) 0.0843(4) 0.0746(13) Uani 1 1 d U . . 0
N8 N 0.2884(9) 0.3933(10) 0.1243(6) 0.140(3) Uani 1 1 d . . . 0
N9 N 0.3237(4) 0.7637(4) 0.0537(3) 0.0575(11) Uani 1 1 d . . . 0
N10 N 0.2771(4) 0.6922(3) -0.0190(3) 0.0412(8) Uani 1 1 d . . . 0
N11 N 0.2320(4) 0.6211(4) -0.0946(3) 0.0548(10) Uani 1 1 d . . . 0
O1 O 0.0060(3) 0.7750(3) 0.1430(2) 0.0420(7) Uani 1 1 d . . . 0
O2 O 0.1433(3) 0.6485(3) 0.2276(2) 0.0414(7) Uani 1 1 d . . . 0
O3 O -0.2524(3) 0.6703(3) 0.1089(3) 0.0503(8) Uani 1 1 d . . . 0
O4 O 0.0091(3) 0.4294(3) 0.2606(2) 0.0493(8) Uani 1 1 d . . . 0
O5 O 0.078(2) 0.873(3) 0.5100(16) 0.181(6) Uani 0.540(12) 1 d PDU A 1 1
O5' O 0.0637(10) 0.8747(10) 0.3825(8) 0.084(4) Uani 0.460(12) 1 d PDU A 2 1

loop_
_atom_site_aniso_label
_atom_site_aniso_U_11
_atom_site_aniso_U_22
_atom_site_aniso_U_33
_atom_site_aniso_U_23
_atom_site_aniso_U_13
_atom_site_aniso_U_12
Yb1 0.03396(11) 0.03204(11) 0.04095(12) 0.00101(8) 0.00067(7) 0.00393(7)
Cu1 0.0385(3) 0.0342(3) 0.0509(3) 0.0004(2) -0.0064(2) 0.0004(2)
C1 0.044(2) 0.039(2) 0.040(2) 0.0049(18) 0.0036(18) 0.0118(18)
C2 0.040(2) 0.047(3) 0.044(2) 0.002(2) 0.0048(18) 0.0152(19)
C3 0.044(3) 0.062(3) 0.061(3) 0.011(3) 0.004(2) 0.021(2)
C4 0.067(3) 0.064(4) 0.063(3) 0.021(3) 0.014(3) 0.035(3)
C5 0.070(3) 0.045(3) 0.065(3) 0.015(2) 0.012(3) 0.024(2)
C6 0.053(3) 0.042(3) 0.049(3) 0.005(2) 0.009(2) 0.013(2)
C7 0.071(3) 0.032(2) 0.062(3) 0.008(2) 0.007(3) 0.007(2)
C8 0.058(3) 0.059(3) 0.075(4) 0.017(3) -0.003(3) -0.020(3)
C9 0.049(3) 0.050(3) 0.056(3) -0.006(2) 0.009(2) -0.014(2)
C10 0.065(4) 0.071(4) 0.080(4) -0.001(3) 0.005(3) -0.029(3)
C11 0.096(5) 0.071(4) 0.086(5) -0.038(4) 0.040(4) -0.024(4)
C12 0.038(2) 0.070(4) 0.078(4) -0.001(3) 0.001(2) -0.012(2)
C13 0.039(2) 0.060(3) 0.055(3) -0.006(2) -0.012(2) 0.006(2)
C14 0.051(3) 0.053(3) 0.050(3) -0.001(2) -0.009(2) 0.018(2)
C15 0.067(3) 0.070(4) 0.064(3) 0.006(3) -0.023(3) 0.016(3)
C16 0.097(5) 0.071(4) 0.070(4) 0.021(3) -0.023(3) 0.022(4)
C17 0.074(4) 0.056(3) 0.066(3) 0.022(3) -0.002(3) 0.014(3)
C18 0.053(3) 0.045(3) 0.044(2) 0.004(2) 0.001(2) 0.009(2)
C19 0.043(2) 0.044(3) 0.043(2) 0.0004(19) 0.0000(18) 0.0145(19)
C20 0.039(3) 0.067(4) 0.101(5) 0.014(3) 0.002(3) 0.004(2)
C21 0.078(4) 0.066(4) 0.067(4) 0.027(3) 0.005(3) -0.013(3)
C22 0.171(10) 0.147(9) 0.166(10) 0.042(8) -0.018(8) 0.029(8)
C22' 0.123(8) 0.128(8) 0.121(8) 0.028(7) 0.031(7) 0.029(7)
N1 0.049(2) 0.044(2) 0.054(2) 0.0050(19) 0.0001(18) -0.0029(18)
N2 0.0401(19) 0.047(2) 0.049(2) -0.0047(18) -0.0019(16) 0.0004(17)
N3 0.081(3) 0.079(3) 0.052(3) 0.002(2) 0.018(2) 0.035(3)
N4 0.080(3) 0.117(5) 0.050(3) 0.007(3) 0.016(3) 0.040(3)
N5 0.218(10) 0.262(13) 0.095(6) -0.006(7) 0.033(6) 0.181(10)
N6 0.055(2) 0.047(2) 0.0386(19) -0.0020(17) 0.0061(16) 0.0067(18)
N7 0.085(3) 0.072(3) 0.067(3) 0.003(2) 0.010(3) 0.025(3)
N8 0.144(7) 0.206(9) 0.092(5) 0.010(5) -0.022(5) 0.110(7)
N9 0.054(2) 0.059(3) 0.051(2) -0.004(2) -0.0068(19) 0.003(2)
N10 0.0360(18) 0.0333(19) 0.053(2) 0.0068(18) 0.0039(16) 0.0054(15)
N11 0.054(2) 0.046(2) 0.055(2) 0.003(2) 0.0031(19) -0.0053(19)
O1 0.0351(14) 0.0315(15) 0.0571(18) 0.0033(13) -0.0045(13) 0.0062(12)
O2 0.0426(16) 0.0378(16) 0.0407(16) 0.0024(13) -0.0063(12) 0.0054(13)
O3 0.0348(15) 0.0443(18) 0.070(2) 0.0049(16) -0.0014(14) 0.0087(13)
O4 0.0487(18) 0.0485(19) 0.0489(18) 0.0124(15) 0.0027(14) 0.0012(15)
O5 0.183(9) 0.172(9) 0.188(9) 0.045(8) 0.003(8) 0.026(7)
O5' 0.083(6) 0.085(6) 0.078(6) 0.010(5) 0.021(5) 0.005(5)

loop_
_atom_type_symbol
_atom_type_description
_atom_type_scat_dispersion_real
_atom_type_scat_dispersion_imag
_atom_type_scat_source
C C 0.0033 0.0016 'International Tables Vol C Tables 4.2.6.8 and 6.1.1.4'
H H 0.0000 0.0000 'International Tables Vol C Tables 4.2.6.8 and 6.1.1.4'
N N 0.0061 0.0033 'International Tables Vol C Tables 4.2.6.8 and 6.1.1.4'
O O 0.0106 0.0060 'International Tables Vol C Tables 4.2.6.8 and 6.1.1.4'
Cu Cu 0.3201 1.2651 'International Tables Vol C Tables 4.2.6.8 and 6.1.1.4'
Yb Yb -0.3850 5.5486 'International Tables Vol C Tables 4.2.6.8 and 6.1.1.4'

loop_
_geom_angle_atom_site_label_1
_geom_angle_atom_site_label_2
_geom_angle_atom_site_label_3
_geom_angle
_geom_angle_site_symmetry_1
_geom_angle_site_symmetry_3
O1 Yb1 O2 65.92(11) . .
O1 Yb1 N11 147.56(14) . 2_565
O2 Yb1 N11 145.64(14) . 2_565
O1 Yb1 N6 111.64(13) . .
O2 Yb1 N6 80.39(13) . .
N11 Yb1 N6 87.59(15) 2_565 .
O1 Yb1 N3 86.36(16) . .
O2 Yb1 N3 83.55(16) . .
N11 Yb1 N3 90.26(18) 2_565 .
N6 Yb1 N3 147.88(16) . .
O1 Yb1 N6 82.69(12) . 2_565
O2 Yb1 N6 120.94(12) . 2_565
N11 Yb1 N6 81.82(14) 2_565 2_565
N6 Yb1 N6 66.11(17) . 2_565
N3 Yb1 N6 145.06(17) . 2_565
O1 Yb1 O3 66.16(10) . .
O2 Yb1 O3 126.98(11) . .
N11 Yb1 O3 82.10(14) 2_565 .
N6 Yb1 O3 138.95(13) . .
N3 Yb1 O3 72.10(15) . .
N6 Yb1 O3 73.11(13) 2_565 .
O1 Yb1 O4 127.43(11) . .
O2 Yb1 O4 65.37(10) . .
N11 Yb1 O4 80.74(13) 2_565 .
N6 Yb1 O4 78.25(13) . .
N3 Yb1 O4 69.79(15) . .
N6 Yb1 O4 140.74(13) 2_565 .
O3 Yb1 O4 137.85(11) . .
O1 Yb1 Cu1 33.23(7) . .
O2 Yb1 Cu1 33.28(8) . .
N11 Yb1 Cu1 178.57(11) 2_565 .
N6 Yb1 Cu1 92.88(10) . .
N3 Yb1 Cu1 88.63(14) . .
N6 Yb1 Cu1 99.60(10) 2_565 .
O3 Yb1 Cu1 98.41(8) . .
O4 Yb1 Cu1 98.03(8) . .
O1 Yb1 Yb1 98.08(8) . 2_565
O2 Yb1 Yb1 102.25(8) . 2_565
N11 Yb1 Yb1 83.64(11) 2_565 2_565
N6 Yb1 Yb1 33.51(10) . 2_565
N3 Yb1 Yb1 173.76(14) . 2_565
N6 Yb1 Yb1 32.60(10) 2_565 2_565
O3 Yb1 Yb1 105.60(8) . 2_565
O4 Yb1 Yb1 110.34(8) . 2_565
Cu1 Yb1 Yb1 97.49(2) . 2_565
O2 Cu1 O1 78.54(12) . .
O2 Cu1 N2 92.85(15) . .
O1 Cu1 N2 168.54(15) . .
O2 Cu1 N1 169.81(15) . .
O1 Cu1 N1 91.73(15) . .
N2 Cu1 N1 96.38(17) . .
O2 Cu1 Yb1 39.88(8) . .
O1 Cu1 Yb1 39.40(8) . .
N2 Cu1 Yb1 132.71(12) . .
N1 Cu1 Yb1 130.84(12) . .
O1 C1 C6 123.5(4) . .
O1 C1 C2 118.2(4) . .
C6 C1 C2 118.3(4) . .
C3 C2 O3 124.4(4) . .
C3 C2 C1 121.2(5) . .
O3 C2 C1 114.3(4) . .
C2 C3 C4 120.4(5) . .
C2 C3 H3 119.8 . .
C4 C3 H3 119.8 . .
C3 C4 C5 119.6(5) . .
C3 C4 H4 120.2 . .
C5 C4 H4 120.2 . .
C4 C5 C6 120.8(5) . .
C4 C5 H5 119.6 . .
C6 C5 H5 119.6 . .
C5 C6 C1 119.6(4) . .
C5 C6 C7 117.5(4) . .
C1 C6 C7 122.8(4) . .
N1 C7 C6 128.3(5) . .
N1 C7 H7 115.9 . .
C6 C7 H7 115.9 . .
N1 C8 C9 114.1(4) . .
N1 C8 H8A 108.7 . .
C9 C8 H8A 108.7 . .
N1 C8 H8B 108.7 . .
C9 C8 H8B 108.7 . .
H8A C8 H8B 107.6 . .
C8 C9 C12 110.4(5) . .
C8 C9 C11 112.7(6) . .
C12 C9 C11 110.9(6) . .
C8 C9 C10 106.7(5) . .
C12 C9 C10 107.6(5) . .
C11 C9 C10 108.3(5) . .
C9 C10 H10A 109.5 . .
C9 C10 H10B 109.5 . .
H10A C10 H10B 109.5 . .
C9 C10 H10C 109.5 . .
H10A C10 H10C 109.5 . .
H10B C10 H10C 109.5 . .
C9 C11 H11A 109.5 . .
C9 C11 H11B 109.5 . .
H11A C11 H11B 109.5 . .
C9 C11 H11C 109.5 . .
H11A C11 H11C 109.5 . .
H11B C11 H11C 109.5 . .
N2 C12 C9 115.6(4) . .
N2 C12 H12A 108.4 . .
C9 C12 H12A 108.4 . .
N2 C12 H12B 108.4 . .
C9 C12 H12B 108.4 . .
H12A C12 H12B 107.5 . .
N2 C13 C14 128.9(4) . .
N2 C13 H13 115.5 . .
C14 C13 H13 115.5 . .
C15 C14 C19 118.9(5) . .
C15 C14 C13 117.8(5) . .
C19 C14 C13 123.3(4) . .
C16 C15 C14 121.7(5) . .
C16 C15 H15 119.2 . .
C14 C15 H15 119.2 . .
C15 C16 C17 118.9(5) . .
C15 C16 H16 120.6 . .
C17 C16 H16 120.6 . .
C18 C17 C16 120.7(5) . .
C18 C17 H17 119.7 . .
C16 C17 H17 119.7 . .
C17 C18 O4 124.4(5) . .
C17 C18 C19 121.5(5) . .
O4 C18 C19 114.1(4) . .
O2 C19 C18 119.1(4) . .
O2 C19 C14 122.6(4) . .
C18 C19 C14 118.3(4) . .
O3 C20 H20A 109.5 . .
O3 C20 H20B 109.5 . .
H20A C20 H20B 109.5 . .
O3 C20 H20C 109.5 . .
H20A C20 H20C 109.5 . .
H20B C20 H20C 109.5 . .
O4 C21 H21A 109.5 . .
O4 C21 H21B 109.5 . .
H21A C21 H21B 109.5 . .
O4 C21 H21C 109.5 . .
H21A C21 H21C 109.5 . .
H21B C21 H21C 109.5 . .
C7 N1 C8 116.2(4) . .
C7 N1 Cu1 124.1(3) . .
C8 N1 Cu1 119.7(4) . .
C13 N2 C12 115.9(4) . .
C13 N2 Cu1 123.1(3) . .
C12 N2 Cu1 120.9(4) . .
N4 N3 Yb1 138.9(5) . .
N5 N4 N3 179.2(11) . .
N7 N6 Yb1 121.0(3) . .
N7 N6 Yb1 122.4(3) . 2_565
Yb1 N6 Yb1 113.89(17) . 2_565
N8 N7 N6 179.0(7) . .
N9 N10 N11 178.3(5) . .
N10 N11 Yb1 135.8(3) . 2_565
C1 O1 Cu1 127.2(3) . .
C1 O1 Yb1 124.4(3) . .
Cu1 O1 Yb1 107.38(12) . .
C19 O2 Cu1 126.4(3) . .
C19 O2 Yb1 124.3(3) . .
Cu1 O2 Yb1 106.84(13) . .
C2 O3 C20 116.3(4) . .
C2 O3 Yb1 116.5(2) . .
C20 O3 Yb1 126.0(3) . .
C18 O4 C21 114.8(4) . .
C18 O4 Yb1 116.6(3) . .
C21 O4 Yb1 121.8(3) . .

loop_
_geom_bond_atom_site_label_1
_geom_bond_atom_site_label_2
_geom_bond_distance
_geom_bond_site_symmetry_2
Yb1 O1 2.285(3) .
Yb1 O2 2.302(3) .
Yb1 N11 2.324(4) 2_565
Yb1 N6 2.326(4) .
Yb1 N3 2.343(5) .
Yb1 N6 2.383(4) 2_565
Yb1 O3 2.494(3) .
Yb1 O4 2.527(3) .
Yb1 Cu1 3.4364(11) .
Yb1 Yb1 3.9469(14) 2_565
Cu1 O2 1.970(3) .
Cu1 O1 1.973(3) .
Cu1 N2 1.986(4) .
Cu1 N1 1.989(4) .
C1 O1 1.330(5) .
C1 C6 1.412(6) .
C1 C2 1.412(6) .
C2 C3 1.378(6) .
C2 O3 1.386(6) .
C3 C4 1.391(8) .
C3 H3 0.9300 .
C4 C5 1.393(8) .
C4 H4 0.9300 .
C5 C6 1.402(7) .
C5 H5 0.9300 .
C6 C7 1.442(7) .
C7 N1 1.297(7) .
C7 H7 0.9300 .
C8 N1 1.476(6) .
C8 C9 1.507(8) .
C8 H8A 0.9700 .
C8 H8B 0.9700 .
C9 C12 1.511(8) .
C9 C11 1.517(8) .
C9 C10 1.553(7) .
C10 H10A 0.9600 .
C10 H10B 0.9600 .
C10 H10C 0.9600 .
C11 H11A 0.9600 .
C11 H11B 0.9600 .
C11 H11C 0.9600 .
C12 N2 1.474(6) .
C12 H12A 0.9700 .
C12 H12B 0.9700 .
C13 N2 1.279(7) .
C13 C14 1.451(8) .
C13 H13 0.9300 .
C14 C15 1.411(7) .
C14 C19 1.416(6) .
C15 C16 1.368(9) .
C15 H15 0.9300 .
C16 C17 1.401(8) .
C16 H16 0.9300 .
C17 C18 1.370(7) .
C17 H17 0.9300 .
C18 O4 1.384(6) .
C18 C19 1.397(7) .
C19 O2 1.336(5) .
C20 O3 1.466(6) .
C20 H20A 0.9600 .
C20 H20B 0.9600 .
C20 H20C 0.9600 .
C21 O4 1.454(6) .
C21 H21A 0.9600 .
C21 H21B 0.9600 .
C21 H21C 0.9600 .
C22 O5 1.3948(11) .
C22' O5' 1.3951(12) .
N3 N4 1.139(7) .
N4 N5 1.126(9) .
N6 N7 1.313(7) .
N6 Yb1 2.383(4) 2_565
N7 N8 1.194(8) .
N9 N10 1.157(5) .
N10 N11 1.179(5) .
N11 Yb1 2.324(4) 2_565
